data_7043589
loop_
_publ_author_name
'Martin, Lee'
'Morritt, Alexander L.'
'Lopez, Jordan R.'
'Nakazawa, Yasuhiro'
'Akutsu, Hiroki'
'Imajo, Shusaku'
'Ihara, Yoshihiko'
'Zhang, Bin'
'Zhang, Yan'
'Guo, Yanjun'

_publ_section_title
;
 Molecular conductors from bis(ethylenedithio)tetrathiafulvalene with
 tris(oxalato)rhodate
;
_journal_name_full 'Dalton Trans.'
_journal_paper_doi 10.1039/C7DT00881C
_journal_year 2017
_chemical_formula_moiety 'C52 H38 Cl1 O13 Rh1 S32'
_chemical_formula_sum 'C52 H38 Cl O13 Rh S32'
_chemical_formula_weight 2035.33
_space_group_IT_number 15
_symmetry_cell_setting monoclinic
_symmetry_space_group_name_Hall '-C 2yc'
_symmetry_space_group_name_H-M 'C 1 2/c 1'
_atom_sites_solution_hydrogens difmap
_atom_sites_solution_primary other
_audit_update_record
;
2017-03-09 deposited with the CCDC.
2017-07-03 downloaded from the CCDC.
;
_cell_angle_alpha 90
_cell_angle_beta 93.5628(18)
_cell_angle_gamma 90
_cell_formula_units_Z 4
_cell_length_a 10.3180(3)
_cell_length_b 20.0233(4)
_cell_length_c 35.1173(6)
_cell_measurement_reflns_used 11505
_cell_measurement_temperature 295
_cell_measurement_theta_max 28
_cell_measurement_theta_min 4
_cell_volume 7241.2(3)
_computing_cell_refinement 'CrysAlisPro, (Agilent, 2011)'
_computing_data_collection 'Xcalibur, (Oxford Diffraction, 2002)'
_computing_data_reduction 'CrysAlisPro, (Agilent, 2011)'
_computing_molecular_graphics 'CAMERON (Watkin et al., 1996)'
_computing_publication_material 'CRYSTALS (Betteridge et al., 2003)'
_computing_structure_refinement 'CRYSTALS (Betteridge et al., 2003)'
_computing_structure_solution 'Superflip (Palatinus & Chapuis, 2007)'
_diffrn_ambient_temperature 295
_diffrn_measured_fraction_theta_full 0.957
_diffrn_measured_fraction_theta_max 0.895
_diffrn_measurement_device Area
_diffrn_measurement_device_type 'Oxford Diffraction XCALIBUR'
_diffrn_measurement_method \w/2\q
_diffrn_radiation_monochromator graphite
_diffrn_radiation_type 'Mo K\a'
_diffrn_radiation_wavelength 0.71073
_diffrn_reflns_av_R_equivalents 0.032
_diffrn_reflns_limit_h_max 13
_diffrn_reflns_limit_h_min -13
_diffrn_reflns_limit_k_max 25
_diffrn_reflns_limit_k_min -24
_diffrn_reflns_limit_l_max 45
_diffrn_reflns_limit_l_min -42
_diffrn_reflns_number 35653
_diffrn_reflns_theta_full 25.111
_diffrn_reflns_theta_max 27.901
_diffrn_reflns_theta_min 3.089
_diffrn_standards_number 0
_exptl_absorpt_coefficient_mu 1.256
_exptl_absorpt_correction_T_max 0.90
_exptl_absorpt_correction_T_min 0.81
_exptl_absorpt_correction_type analytical
_exptl_absorpt_process_details
;
 Analytical Absorption (De Meulenaer & Tompa, 1965) 
;
_exptl_crystal_colour black
_exptl_crystal_density_diffrn 1.867
_exptl_crystal_density_method 'not measured'
_exptl_crystal_description block
_exptl_crystal_F_000 4112
_exptl_crystal_size_max 0.776
_exptl_crystal_size_mid 0.456
_exptl_crystal_size_min 0.087
_refine_diff_density_max 1.00
_refine_diff_density_min -0.72
_refine_ls_extinction_method None
_refine_ls_goodness_of_fit_ref 1.1027
_refine_ls_hydrogen_treatment mixed
_refine_ls_matrix_type full
_refine_ls_number_parameters 482
_refine_ls_number_reflns 7737
_refine_ls_number_restraints 7
_refine_ls_R_factor_all 0.0490
_refine_ls_R_factor_gt 0.0452
_refine_ls_shift/su_max 0.0011916
_refine_ls_shift/su_mean 0.0000425
_refine_ls_structure_factor_coef Fsqd
_refine_ls_weighting_details
;
 Method= Modified Sheldrick 
 w=1/[\s^2^(F^2^) + ( 0.03P)^2^ +35.46P] 
 ,where P=(max(Fo^2^,0) + 2Fc^2^)/3 
;
_refine_ls_weighting_scheme calc
_refine_ls_wR_factor_all 0.0990
_refine_ls_wR_factor_gt 0.0971
_refine_ls_wR_factor_ref 0.0990
_reflns_limit_h_max 13
_reflns_limit_h_min -13
_reflns_limit_k_max 25
_reflns_limit_k_min 0
_reflns_limit_l_max 45
_reflns_limit_l_min 0
_reflns_number_gt 7271
_reflns_number_total 7754
_reflns_threshold_expression I>2.0\s(I)
_oxford_diffrn_Wilson_B_factor 2.55
_oxford_diffrn_Wilson_scale 1.67
_oxford_refine_ls_r_factor_ref 0.0490
_oxford_refine_ls_scale 0.8324(16)
_oxford_reflns_number_all 7737
_oxford_reflns_threshold_expression_ref I>-3.0\s(I)
_cod_data_source_file c7dt00881c2.cif
_cod_data_source_block 1
_cod_depositor_comments
;
The following automatic conversions were performed:

'_atom_sites_solution_primary' value 'Other' changed to 'other'
according to
/home/data/users/saulius/crontab/automatic-downloads/rss-feeds/RSC/lib/dictionaries/cif_core.dic
dictionary named 'cif_core.dic' version 2.4.2 from 2011-04-26.

Automatic conversion script
Id: cif_fix_values 4973 2017-02-22 13:04:09Z antanas 
;
_cod_original_cell_volume 7241.19(12)
_cod_original_sg_symbol_H-M 'C 2/c '
_cod_original_formula_sum 'C52 H38 Cl1 O13 Rh1 S32'
_cod_database_code 7043589

loop_
_space_group_symop_id
_space_group_symop_operation_xyz
1 x,y,z
2 -x,-y,-z
3 x+1/2,y+1/2,z
4 -x+1/2,-y+1/2,-z
5 x,-y,z+1/2
6 -x,y,-z+1/2
7 x+1/2,-y+1/2,z+1/2
8 -x+1/2,y+1/2,-z+1/2

loop_
_atom_site_label
_atom_site_type_symbol
_atom_site_fract_x
_atom_site_fract_y
_atom_site_fract_z
_atom_site_U_iso_or_equiv
_atom_site_occupancy
_atom_site_adp_type
_atom_site_refinement_flags_posn
_atom_site_refinement_flags_adp
Rh1 Rh 0.5000 0.581599(19) 0.7500 0.0294 1.0000 Uani S T
O5 O 0.4067(2) 0.51070(12) 0.71872(7) 0.0357 1.0000 Uani . .
C23 C 0.3006(3) 0.49228(18) 0.73249(10) 0.0351 1.0000 Uani . .
O6 O 0.2252(3) 0.45155(15) 0.71766(8) 0.0513 1.0000 Uani . .
C22 C 0.2698(3) 0.52573(19) 0.77094(10) 0.0358 1.0000 Uani . .
O3 O 0.3442(2) 0.57422(13) 0.78209(7) 0.0392 1.0000 Uani . .
O4 O 0.1780(3) 0.50483(16) 0.78751(8) 0.0555 1.0000 Uani . .
O2 O 0.5836(3) 0.65755(13) 0.78042(7) 0.0415 1.0000 Uani . .
C21 C 0.5497(4) 0.71513(18) 0.76763(11) 0.0393 1.0000 Uani . .
O1 O 0.5883(3) 0.76855(15) 0.78095(10) 0.0598 1.0000 Uani . .
Cl1 Cl 0.5000 0.34989(10) 0.7500 0.0889 1.0000 Uani S T
C24 C 0.5000 0.2634(4) 0.7500 0.0587 1.0000 Uani S T
C25 C 0.4062(5) 0.2293(3) 0.76869(14) 0.0619 1.0000 Uani . .
C26 C 0.4070(6) 0.1605(3) 0.76863(19) 0.0834 1.0000 Uani . .
C27 C 0.500000(7) 0.1262(5) 0.750000(7) 0.0983 1.0000 Uani S T
H27 H 0.5000 0.0780 0.7500 0.1206 1.0000 Uiso RS .
H26 H 0.3441 0.1373 0.7811 0.0982 1.0000 Uiso R .
H25 H 0.3437 0.2524 0.7808 0.0748 1.0000 Uiso R .
S11 S 0.66490(8) 0.64287(5) 0.53147(2) 0.0343 1.0000 Uani . .
C13 C 0.5469(3) 0.64655(16) 0.56486(9) 0.0294 1.0000 Uani . .
S9 S 0.59035(9) 0.60887(5) 0.60857(3) 0.0405 1.0000 Uani . .
C11 C 0.4364(4) 0.60536(19) 0.63005(11) 0.0389 1.0000 Uani . .
C12 C 0.3603(4) 0.6692(2) 0.62789(10) 0.0415 1.0000 Uani . .
S10 S 0.29904(9) 0.69176(5) 0.58015(3) 0.0430 1.0000 Uani . .
C14 C 0.4361(3) 0.67890(17) 0.55431(10) 0.0315 1.0000 Uani . .
S12 S 0.42415(9) 0.71398(5) 0.50869(2) 0.0373 1.0000 Uani . .
C15 C 0.5766(3) 0.68759(17) 0.49649(9) 0.0298 1.0000 Uani . .
C16 C 0.6254(3) 0.70138(17) 0.46209(9) 0.0303 1.0000 Uani . .
S14 S 0.53995(9) 0.74645(5) 0.42674(3) 0.0376 1.0000 Uani . .
C18 C 0.6592(4) 0.74053(18) 0.39374(9) 0.0356 1.0000 Uani . .
S16 S 0.61423(13) 0.77513(6) 0.34945(3) 0.0559 1.0000 Uani . .
C20 C 0.7595(5) 0.7636(3) 0.32387(12) 0.0681 1.0000 Uani . .
C19 C 0.8278(5) 0.6986(3) 0.33169(13) 0.0636 1.0000 Uani . .
S15 S 0.90431(11) 0.69386(5) 0.37876(3) 0.0481 1.0000 Uani . .
C17 C 0.7694(3) 0.70821(17) 0.40490(10) 0.0330 1.0000 Uani . .
S13 S 0.77790(8) 0.67419(5) 0.45055(2) 0.0357 1.0000 Uani . .
H19a H 0.8936 0.6927 0.3138 0.0773 1.0000 Uiso R .
H19b H 0.7647 0.6623 0.3283 0.0769 1.0000 Uiso R .
H20a H 0.8177 0.8000 0.3308 0.0811 1.0000 Uiso R .
H20b H 0.7334 0.7657 0.2973 0.0812 1.0000 Uiso R .
H12a H 0.4142 0.7057 0.6378 0.0493 1.0000 Uiso R .
H12b H 0.2853 0.6643 0.6427 0.0491 1.0000 Uiso R .
H11a H 0.4567 0.5942 0.6565 0.0470 1.0000 Uiso R .
H11b H 0.3858 0.5698 0.6178 0.0469 1.0000 Uiso R .
S3 S 0.26027(8) 0.51162(5) 0.54391(2) 0.0345 1.0000 Uani . .
C3 C 0.1406(3) 0.51894(17) 0.57676(9) 0.0291 1.0000 Uani . .
S1 S 0.17662(9) 0.48192(5) 0.62103(3) 0.0433 1.0000 Uani . .
C1a C 0.0241(9) 0.4846(4) 0.6428(3) 0.0286 0.5000 Uani . .
C1b C 0.0547(14) 0.5219(11) 0.6472(4) 0.1097 0.5000 Uani . .
C2a C -0.0687(17) 0.5354(9) 0.6345(5) 0.0610 0.5000 Uani . .
C2 C -0.0313(14) 0.5573(7) 0.6389(4) 0.0345 0.5000 Uani . .
S2 S -0.10311(10) 0.57055(6) 0.59031(3) 0.0528 1.0000 Uani . .
C4 C 0.0331(3) 0.55396(18) 0.56518(9) 0.0314 1.0000 Uani . .
S4 S 0.02727(8) 0.58819(5) 0.51953(2) 0.0366 1.0000 Uani . .
C5 C 0.1801(3) 0.55964(17) 0.50870(9) 0.0291 1.0000 Uani . .
C6 C 0.2311(3) 0.57267(17) 0.47475(9) 0.0291 1.0000 Uani . .
S6 S 0.14605(8) 0.61810(5) 0.43930(2) 0.0366 1.0000 Uani . .
C8 C 0.2715(3) 0.61812(18) 0.40798(9) 0.0325 1.0000 Uani . .
S8 S 0.23901(11) 0.65855(6) 0.36468(3) 0.0487 1.0000 Uani . .
C10 C 0.3449(5) 0.6170(4) 0.33419(13) 0.0833 1.0000 Uani . .
C9a C 0.4195(9) 0.5626(4) 0.3465(2) 0.0344 0.5000 Uani . .
C9b C 0.4699(11) 0.5942(7) 0.3462(3) 0.0659 0.5000 Uani . .
S7 S 0.51582(9) 0.57325(5) 0.39315(3) 0.0396 1.0000 Uani . .
C7 C 0.3796(3) 0.58445(17) 0.41916(9) 0.0300 1.0000 Uani . .
S5 S 0.38180(8) 0.54312(5) 0.46308(2) 0.0344 1.0000 Uani . .
O7 O 1.0000 0.4008(3) 0.7500 0.0823 1.0000 Uani DS T
H7a H 1.0000 0.3587(10) 0.7500 0.1241 1.0000 Uiso DS .
H7b H 1.065(4) 0.422(3) 0.743(2) 0.1241 1.0000 Uiso D .
H9b H 0.5278 0.6287 0.3397 0.0789 0.5000 Uiso R .
H9aa H 0.4853 0.5560 0.3314 0.0789 0.5000 Uiso R .
H9ab H 0.4788 0.5531 0.3276 0.0392 0.5000 Uiso R .
H9ac H 0.3626 0.5257 0.3488 0.0392 0.5000 Uiso R .
H10a H 0.4043 0.6500 0.3266 0.0993 0.5000 Uiso R .
H10b H 0.2926 0.6025 0.3125 0.0993 0.5000 Uiso R .
H1ba H 0.0902 0.5644 0.6537 0.1301 0.5000 Uiso R .
H1aa H 0.0495 0.4963 0.6698 0.1301 0.5000 Uiso R .
H1ab H 0.0365 0.4731 0.6690 0.0328 0.5000 Uiso R .
H1ac H -0.0349 0.4541 0.6304 0.0328 0.5000 Uiso R .
H2aa H -0.1048 0.5642 0.6526 0.0745 0.5000 Uiso R .
H1ad H -0.1124 0.4937 0.6342 0.0745 0.5000 Uiso R .
H2ab H -0.0955 0.5629 0.6561 0.0401 0.5000 Uiso R .
H1bb H 0.0370 0.5885 0.6440 0.0401 0.5000 Uiso R .

loop_
_atom_site_aniso_label
_atom_site_aniso_U_11
_atom_site_aniso_U_22
_atom_site_aniso_U_33
_atom_site_aniso_U_23
_atom_site_aniso_U_13
_atom_site_aniso_U_12
Rh1 0.0350(2) 0.03061(19) 0.02320(17) 0.0000 0.00636(14) 0.0000
O5 0.0393(14) 0.0401(14) 0.0288(12) -0.0075(10) 0.0109(10) -0.0046(11)
C23 0.0334(18) 0.0379(19) 0.0341(18) 0.0028(15) 0.0032(14) 0.0031(15)
O6 0.0468(16) 0.0602(18) 0.0471(16) -0.0073(14) 0.0041(13) -0.0163(14)
C22 0.0343(18) 0.042(2) 0.0325(17) 0.0073(15) 0.0087(14) 0.0086(16)
O3 0.0409(14) 0.0465(15) 0.0314(12) -0.0033(11) 0.0122(11) 0.0053(12)
O4 0.0474(17) 0.071(2) 0.0512(17) 0.0046(15) 0.0243(14) -0.0052(15)
O2 0.0526(16) 0.0391(14) 0.0326(13) -0.0025(11) 0.0007(11) -0.0058(12)
C21 0.044(2) 0.0351(19) 0.040(2) -0.0028(15) 0.0174(16) -0.0035(16)
O1 0.068(2) 0.0419(17) 0.070(2) -0.0154(15) 0.0121(16) -0.0082(15)
Cl1 0.137(2) 0.0632(11) 0.0724(12) 0.0000 0.0519(13) 0.0000
C24 0.068(4) 0.065(4) 0.041(3) 0.0000 -0.013(3) 0.0000
C25 0.057(3) 0.074(3) 0.052(3) 0.001(2) -0.018(2) -0.005(2)
C26 0.063(3) 0.081(4) 0.102(5) 0.018(3) -0.038(3) -0.023(3)
C27 0.075(6) 0.064(5) 0.148(9) 0.0000 -0.054(6) 0.0000
S11 0.0296(4) 0.0456(5) 0.0282(4) 0.0073(4) 0.0058(3) 0.0066(4)
C13 0.0313(17) 0.0314(17) 0.0261(15) -0.0004(13) 0.0058(13) -0.0017(13)
S9 0.0359(5) 0.0532(6) 0.0331(4) 0.0131(4) 0.0082(4) 0.0069(4)
C11 0.040(2) 0.042(2) 0.0367(19) 0.0031(16) 0.0133(15) -0.0031(16)
C12 0.043(2) 0.046(2) 0.0368(19) -0.0023(16) 0.0152(16) 0.0019(17)
S10 0.0325(5) 0.0575(6) 0.0403(5) 0.0012(4) 0.0110(4) 0.0096(4)
C14 0.0319(17) 0.0327(17) 0.0303(16) -0.0023(13) 0.0055(13) -0.0002(14)
S12 0.0319(4) 0.0494(5) 0.0307(4) 0.0042(4) 0.0031(3) 0.0099(4)
C15 0.0275(16) 0.0337(17) 0.0280(16) -0.0003(13) 0.0016(13) 0.0018(13)
C16 0.0313(17) 0.0345(17) 0.0251(15) -0.0002(13) 0.0021(13) 0.0002(14)
S14 0.0345(5) 0.0475(5) 0.0308(4) 0.0055(4) 0.0005(3) 0.0092(4)
C18 0.048(2) 0.0346(18) 0.0245(16) -0.0011(14) 0.0015(14) -0.0031(16)
S16 0.0767(8) 0.0631(7) 0.0270(5) 0.0095(4) -0.0037(5) 0.0086(6)
C20 0.079(3) 0.098(4) 0.027(2) 0.010(2) 0.002(2) -0.034(3)
C19 0.074(3) 0.075(3) 0.045(2) -0.020(2) 0.023(2) -0.021(3)
S15 0.0497(6) 0.0472(6) 0.0499(6) 0.0042(4) 0.0233(5) 0.0015(5)
C17 0.0394(19) 0.0302(17) 0.0301(17) -0.0002(13) 0.0078(14) -0.0033(15)
S13 0.0306(4) 0.0439(5) 0.0331(4) 0.0071(4) 0.0044(3) 0.0060(4)
S3 0.0306(4) 0.0463(5) 0.0273(4) 0.0070(4) 0.0063(3) 0.0103(4)
C3 0.0281(16) 0.0329(17) 0.0268(15) 0.0050(13) 0.0047(13) -0.0013(13)
S1 0.0328(5) 0.0592(6) 0.0386(5) 0.0244(4) 0.0070(4) 0.0065(4)
C1a 0.029(4) 0.027(4) 0.031(4) 0.010(3) 0.008(3) -0.004(3)
C1b 0.069(10) 0.23(2) 0.033(6) 0.025(11) 0.009(6) 0.057(13)
C2a 0.062(11) 0.076(12) 0.047(8) 0.030(8) 0.026(8) 0.015(7)
C2 0.036(7) 0.038(6) 0.031(4) 0.003(4) 0.011(5) 0.005(4)
S2 0.0386(5) 0.0839(8) 0.0378(5) 0.0192(5) 0.0161(4) 0.0252(5)
C4 0.0293(17) 0.0395(18) 0.0259(16) 0.0060(14) 0.0062(13) 0.0042(14)
S4 0.0318(4) 0.0536(5) 0.0249(4) 0.0079(4) 0.0044(3) 0.0130(4)
C5 0.0276(16) 0.0359(17) 0.0240(15) 0.0007(13) 0.0021(12) 0.0035(14)
C6 0.0286(16) 0.0359(18) 0.0230(15) -0.0005(13) 0.0027(12) 0.0043(14)
S6 0.0313(4) 0.0553(6) 0.0238(4) 0.0065(4) 0.0067(3) 0.0144(4)
C8 0.0338(18) 0.0397(19) 0.0250(16) 0.0005(13) 0.0098(13) 0.0059(15)
S8 0.0607(6) 0.0577(6) 0.0294(4) 0.0132(4) 0.0154(4) 0.0225(5)
C10 0.068(3) 0.151(6) 0.032(2) -0.019(3) 0.006(2) 0.044(4)
C9a 0.040(5) 0.033(4) 0.032(4) -0.011(3) 0.020(3) -0.005(3)
C9b 0.060(7) 0.105(10) 0.034(5) -0.004(6) 0.019(5) 0.019(6)
S7 0.0337(5) 0.0440(5) 0.0429(5) 0.0024(4) 0.0165(4) 0.0068(4)
C7 0.0325(17) 0.0312(17) 0.0271(15) -0.0024(13) 0.0079(13) 0.0020(14)
S5 0.0309(4) 0.0430(5) 0.0299(4) 0.0059(4) 0.0063(3) 0.0097(4)
O7 0.071(4) 0.052(3) 0.129(5) 0.0000 0.043(3) 0.0000

loop_
_atom_type_symbol
_atom_type_scat_dispersion_real
_atom_type_scat_dispersion_imag
_atom_type_scat_Cromer_Mann_a1
_atom_type_scat_Cromer_Mann_b1
_atom_type_scat_Cromer_Mann_a2
_atom_type_scat_Cromer_Mann_b2
_atom_type_scat_Cromer_Mann_a3
_atom_type_scat_Cromer_Mann_b3
_atom_type_scat_Cromer_Mann_a4
_atom_type_scat_Cromer_Mann_b4
_atom_type_scat_Cromer_Mann_c
_atom_type_scat_source
C 0.0033 0.0016 2.3100 20.8439 1.0200 10.2075 1.5886 0.5687 0.8650 51.6512 0.2156 'International Tables Vol C 4.2.6.8 and 6.1.1.4'
H 0.0000 0.0000 0.4930 10.5109 0.3229 26.1257 0.1402 3.1424 0.0408 57.7998 0.0030 'International Tables Vol C 4.2.6.8 and 6.1.1.4'
O 0.0106 0.0060 3.0485 13.2771 2.2868 5.7011 1.5463 0.3239 0.8670 32.9089 0.2508 'International Tables Vol C 4.2.6.8 and 6.1.1.4'
S 0.1246 0.1234 6.9053 1.4679 5.2034 22.2151 1.4379 0.2536 1.5863 56.1720 0.8669 'International Tables Vol C 4.2.6.8 and 6.1.1.4'
Cl 0.1484 0.1585 11.4604 0.0104 7.1964 1.1662 6.2556 18.5194 1.6455 47.7784 -9.5574 'International Tables Vol C 4.2.6.8 and 6.1.1.4'
Rh -1.1178 0.9187 19.2957 0.7515 14.3501 8.2176 4.7343 25.8749 1.2892 98.6062 5.3280 'International Tables Vol C 4.2.6.8 and 6.1.1.4'

loop_
_geom_angle_atom_site_label_1
_geom_angle_site_symmetry_1
_geom_angle_atom_site_label_2
_geom_angle_atom_site_label_3
_geom_angle_site_symmetry_3
_geom_angle
_geom_angle_publ_flag
O5 6_656 Rh1 O5 . 89.81(15) yes
O5 6_656 Rh1 O3 . 90.81(10) yes
O5 . Rh1 O3 . 83.25(10) yes
O5 . Rh1 O2 . 175.93(11) yes
O5 6_656 Rh1 O2 . 93.93(10) yes
O3 6_656 Rh1 O5 . 90.81(10) yes
O3 6_656 Rh1 O5 6_656 83.25(10) yes
O3 6_656 Rh1 O3 . 171.63(15) yes
O3 6_656 Rh1 O2 . 91.23(11) yes
O3 . Rh1 O2 . 95.07(11) yes
O3 6_656 Rh1 O2 6_656 95.07(11) yes
O2 6_656 Rh1 O5 . 93.93(10) yes
O2 6_656 Rh1 O5 6_656 175.93(11) yes
O2 6_656 Rh1 O3 . 91.23(11) yes
O2 6_656 Rh1 O2 . 82.38(15) yes
Rh1 . O5 C23 . 113.0(2) yes
O5 . C23 O6 . 124.7(3) yes
O5 . C23 C22 . 115.4(3) yes
O6 . C23 C22 . 119.9(3) yes
C23 . C22 O3 . 116.1(3) yes
C23 . C22 O4 . 118.2(4) yes
O3 . C22 O4 . 125.7(3) yes
C22 . O3 Rh1 . 111.5(2) yes
Rh1 . O2 C21 . 113.2(2) yes
O2 . C21 O1 . 125.4(4) yes
C21 6_656 C21 O2 . 115.6(2) yes
C21 6_656 C21 O1 . 119.1(2) yes
Cl1 . C24 C25 6_656 119.6(4) yes
Cl1 . C24 C25 . 119.6(4) yes
C25 6_656 C24 C25 . 120.8(7) yes
C24 . C25 C26 . 119.3(6) yes
C24 . C25 H25 . 120.2 no
C26 . C25 H25 . 120.6 no
C25 . C26 C27 . 120.3(7) yes
C25 . C26 H26 . 119.7 no
C27 . C26 H26 . 120.0 no
C26 . C27 C26 6_656 120.1(8) yes
C26 . C27 H27 . 120.0 no
C26 6_656 C27 H27 . 120.0 no
C13 . S11 C15 . 95.55(16) yes
S11 . C13 S9 . 114.92(19) yes
S11 . C13 C14 . 116.9(3) yes
S9 . C13 C14 . 128.2(3) yes
C13 . S9 C11 . 101.55(17) yes
S9 . C11 C12 . 114.7(3) yes
S9 . C11 H11a . 105.5 no
S9 . C11 H11b . 107.9 no
C12 . C11 H11a . 109.1 no
C12 . C11 H11b . 109.8 no
H11a . C11 H11b . 109.7 no
C11 . C12 S10 . 114.3(3) yes
C11 . C12 H12a . 109.7 no
C11 . C12 H12b . 108.8 no
S10 . C12 H12a . 107.6 no
S10 . C12 H12b . 106.1 no
H12a . C12 H12b . 110.3 no
C12 . S10 C14 . 101.36(17) yes
C13 . C14 S12 . 117.1(3) yes
S10 . C14 C13 . 129.0(3) yes
S10 . C14 S12 . 113.85(19) yes
C14 . S12 C15 . 95.20(16) yes
S11 . C15 C16 . 121.7(3) yes
S12 . C15 S11 . 115.24(19) yes
S12 . C15 C16 . 123.0(3) yes
C15 . C16 S14 . 122.8(3) yes
C15 . C16 S13 . 122.1(3) yes
S14 . C16 S13 . 115.10(18) yes
C16 . S14 C18 . 95.29(16) yes
S14 . C18 S16 . 114.0(2) yes
S14 . C18 C17 . 117.2(3) yes
S16 . C18 C17 . 128.8(3) yes
C18 . S16 C20 . 102.1(2) yes
S16 . C20 C19 . 114.5(3) yes
S16 . C20 H20a . 107.4 no
S16 . C20 H20b . 106.7 no
C19 . C20 H20a . 109.3 no
C19 . C20 H20b . 108.5 no
H20a . C20 H20b . 110.4 no
C20 . C19 S15 . 113.0(3) yes
C20 . C19 H19a . 109.2 no
C20 . C19 H19b . 108.8 no
S15 . C19 H19a . 108.0 no
S15 . C19 H19b . 109.0 no
H19a . C19 H19b . 108.7 no
C19 . S15 C17 . 99.1(2) yes
C18 . C17 S13 . 116.8(3) yes
S15 . C17 C18 . 128.0(3) yes
S15 . C17 S13 . 115.2(2) yes
C17 . S13 C16 . 95.63(16) yes
C3 . S3 C5 . 95.68(15) yes
S3 . C3 S1 . 115.69(19) yes
S3 . C3 C4 . 116.4(2) yes
S1 . C3 C4 . 127.9(3) yes
C3 . S1 C1a . 102.9(3) yes
C3 . S1 C1b . 98.6(5) yes
C1a . S1 C1b . 26.5(7) yes
S1 . C1a C2 . 108.4(6) yes
S1 . C1a H1ab . 109.7 no
S1 . C1a H1ac . 109.8 no
C2 . C1a H1ab . 109.7 no
C2 . C1a H1ac . 109.7 no
H1ab . C1a H1ac . 109.5 no
S1 . C1b C2a . 126.8(13) yes
S1 . C1b H1ba . 104.5 no
S1 . C1b H1aa . 105.4 no
C2a . C1b H1ba . 103.9 no
C2a . C1b H1aa . 106.5 no
H1ba . C1b H1aa . 109.0 no
C1b . C2a S2 . 121.2(12) yes
C1b . C2a H2aa . 107.6 no
C1b . C2a H1ad . 105.3 no
S2 . C2a H2aa . 106.7 no
S2 . C2a H1ad . 106.3 no
H2aa . C2a H1ad . 109.5 no
C1a . C2 S2 . 109.9(9) yes
C1a . C2 H2ab . 108.9 no
C1a . C2 H1bb . 109.4 no
S2 . C2 H2ab . 108.9 no
S2 . C2 H1bb . 109.5 no
H2ab . C2 H1bb . 110.3 no
C2a . S2 C4 . 104.6(7) yes
C2 . S2 C2a . 19.0(5) yes
C2 . S2 C4 . 98.7(5) yes
C3 . C4 S4 . 117.5(2) yes
S2 . C4 C3 . 128.3(3) yes
S2 . C4 S4 . 114.16(19) yes
C4 . S4 C5 . 95.26(15) yes
S3 . C5 C6 . 122.6(3) yes
S4 . C5 S3 . 115.11(18) yes
S4 . C5 C6 . 122.3(3) yes
C5 . C6 S6 . 121.6(3) yes
C5 . C6 S5 . 122.9(3) yes
S6 . C6 S5 . 115.46(18) yes
C6 . S6 C8 . 95.17(16) yes
S6 . C8 S8 . 116.15(19) yes
S6 . C8 C7 . 116.7(3) yes
S8 . C8 C7 . 127.0(3) yes
C8 . S8 C10 . 102.5(2) yes
S8 . C10 C9a . 121.9(5) yes
S8 . C10 C9b . 123.8(5) yes
S8 . C10 H10a . 105.9 no
S8 . C10 H10b . 106.6 no
C9a . C10 C9b . 34.1(6) yes
C9a . C10 H10a . 106.1 no
C9a . C10 H10b . 106.5 no
C9b . C10 H10a . 73.3 no
C9b . C10 H10b . 127.1 no
H10a . C10 H10b . 109.5 no
C10 . C9a S7 . 115.9(5) yes
C10 . C9a H9ab . 107.9 no
C10 . C9a H9ac . 107.6 no
S7 . C9a H9ab . 107.8 no
S7 . C9a H9ac . 108.1 no
H9ab . C9a H9ac . 109.5 no
C10 . C9b S7 . 123.5(6) yes
C10 . C9b H9b . 105.7 no
C10 . C9b H9aa . 106.3 no
S7 . C9b H9b . 105.4 no
S7 . C9b H9aa . 106.3 no
H9b . C9b H9aa . 109.2 no
C9a . S7 C9b . 25.9(4) yes
C9a . S7 C7 . 94.1(3) yes
C9b . S7 C7 . 106.6(4) yes
C8 . C7 S5 . 117.5(2) yes
S7 . C7 C8 . 126.6(3) yes
S7 . C7 S5 . 115.82(19) yes
C7 . S5 C6 . 94.82(15) yes
H7a . O7 H7b . 119.5 no
H7b 6_756 O7 H7a . 119.5 no
H7b 6_756 O7 H7b . 120(10) no

loop_
_geom_bond_atom_site_label_1
_geom_bond_atom_site_label_2
_geom_bond_site_symmetry_2
_geom_bond_distance
_geom_bond_publ_flag
Rh1 O5 . 2.004(2) yes
Rh1 O5 6_656 2.004(2) yes
Rh1 O3 6_656 2.025(2) yes
Rh1 O3 . 2.025(2) yes
Rh1 O2 . 2.021(2) yes
Rh1 O2 6_656 2.021(2) yes
O5 C23 . 1.279(4) yes
C23 O6 . 1.221(4) yes
C23 C22 . 1.558(5) yes
C22 O3 . 1.284(4) yes
C22 O4 . 1.216(4) yes
O2 C21 . 1.278(4) yes
C21 C21 6_656 1.559(8) yes
C21 O1 . 1.224(4) yes
Cl1 C24 . 1.731(7) yes
C24 C25 6_656 1.383(6) yes
C24 C25 . 1.383(6) yes
C25 C26 . 1.377(8) yes
C25 H25 . 0.920 no
C26 C27 . 1.379(8) yes
C26 H26 . 0.930 no
C27 H27 . 0.965 no
S11 C13 . 1.744(3) yes
S11 C15 . 1.732(3) yes
C13 S9 . 1.744(3) yes
C13 C14 . 1.346(5) yes
S9 C11 . 1.801(4) yes
C11 C12 . 1.500(5) yes
C11 H11a . 0.964 no
C11 H11b . 0.968 no
C12 S10 . 1.812(4) yes
C12 H12a . 0.969 no
C12 H12b . 0.963 no
S10 C14 . 1.746(3) yes
C14 S12 . 1.747(3) yes
S12 C15 . 1.738(3) yes
C15 C16 . 1.365(4) yes
C16 S14 . 1.731(3) yes
C16 S13 . 1.737(3) yes
S14 C18 . 1.746(4) yes
C18 S16 . 1.739(3) yes
C18 C17 . 1.345(5) yes
S16 C20 . 1.810(5) yes
C20 C19 . 1.497(7) yes
C20 H20a . 0.965 no
C20 H20b . 0.954 no
C19 S15 . 1.789(5) yes
C19 H19a . 0.962 no
C19 H19b . 0.979 no
S15 C17 . 1.738(4) yes
C17 S13 . 1.739(3) yes
S3 C3 . 1.747(3) yes
S3 C5 . 1.735(3) yes
C3 S1 . 1.741(3) yes
C3 C4 . 1.353(5) yes
S1 C1a . 1.79(1) yes
S1 C1b . 1.791(14) yes
C1a C2 . 1.566(17) yes
C1a H1ab . 0.950 no
C1a H1ac . 0.950 no
C1b C2a . 1.35(2) yes
C1b H1ba . 0.950 no
C1b H1aa . 0.949 no
C2a S2 . 1.720(18) yes
C2a H2aa . 0.950 no
C2a H1ad . 0.950 no
C2 S2 . 1.836(16) yes
C2 H2ab . 0.932 no
C2 H1bb . 0.950 no
S2 C4 . 1.738(3) yes
C4 S4 . 1.741(3) yes
S4 C5 . 1.741(3) yes
C5 C6 . 1.359(4) yes
C6 S6 . 1.735(3) yes
C6 S5 . 1.736(3) yes
S6 C8 . 1.750(3) yes
C8 S8 . 1.737(3) yes
C8 C7 . 1.341(5) yes
S8 C10 . 1.782(5) yes
C10 C9a . 1.388(10) yes
C10 C9b . 1.408(12) yes
C10 H10a . 0.950 no
C10 H10b . 0.950 no
C9a S7 . 1.875(9) yes
C9a H9ab . 0.950 no
C9a H9ac . 0.950 no
C9b S7 . 1.739(10) yes
C9b H9b . 0.950 no
C9b H9aa . 0.944 no
S7 C7 . 1.738(3) yes
C7 S5 . 1.749(3) yes
O7 H7a . 0.843 no
O7 H7b . 0.846(14) no
O7 H7b 6_756 0.846(14) no

loop_
_geom_hbond_atom_site_label_D
_geom_hbond_atom_site_label_H
_geom_hbond_atom_site_label_A
_geom_hbond_site_symmetry_A
_geom_hbond_angle_DHA
_geom_hbond_distance_DH
_geom_hbond_distance_HA
_geom_hbond_distance_DA
_geom_hbond_publ_flag
C19 H19a O1 7_564 152.16(13) 0.962 2.500 3.381(8) yes
O7 H7a O1 3_545 142.7(3) 0.843 2.268 2.983(8) yes
O7 H7a O1 8_646 142.7(3) 0.843 2.268 2.983(8) yes
O7 H7b O6 1_655 167(7) 0.846 2.008 2.838(8) yes
C9a H9aa O5 2_666 151.0(12) 0.896 2.523 3.335(8) yes
C9b H9aa O5 2_666 155.4(3) 0.944 2.523 3.404(8) yes
C9a H9ab O5 2_666 159.0(2) 0.950 2.431 3.335(8) yes
C9b H9ab O5 2_666 152.4(7) 1.058 2.431 3.404(8) yes
C10 H10b O4 5_564 138.87(14) 0.950 2.580 3.355(8) yes
C1a H1aa O6 . 132.7(16) 0.994 2.557 3.313(8) yes
C1b H1aa O6 . 131.6(4) 0.949 2.557 3.266(8) yes
C1a H1ab O6 . 138.0(2) 0.950 2.546 3.313(8) yes
C2 H2aa O4 6_556 130(2) 0.933 2.571 3.251(8) yes
C2 H2ab O4 6_556 138.8(4) 0.932 2.491 3.251(8) yes
